data_2212506
loop_
_publ_author_name
'Mei, Guang-Quan'
'Huang Ke-Long'

_publ_section_title
;
 Diethyl 3,3-dihydroxy-3,3'-(<i>p</i>-phenylene)diprop-2-enoate
;
_journal_coeditor_code CI2272
_journal_issue 3
_journal_name_full 'Acta Crystallographica Section E'
_journal_page_first o1439
_journal_page_last o1440
_journal_paper_doi 10.1107/S1600536807006198
_journal_volume 63
_journal_year 2007
_chemical_formula_iupac 'C16 H18 O6'
_chemical_formula_moiety 'C16 H18 O6'
_chemical_formula_sum 'C16 H18 O6'
_chemical_formula_weight 306.30
_chemical_name_systematic
;
Diethyl 3,3-dihydroxy-3,3'-(p-phenylene)diprop-2-enoate
;
_space_group_IT_number 2
_symmetry_cell_setting triclinic
_symmetry_space_group_name_Hall '-P 1'
_symmetry_space_group_name_H-M 'P -1'
_atom_sites_solution_hydrogens geom
_atom_sites_solution_primary direct
_atom_sites_solution_secondary difmap
_audit_creation_method SHELXL97
_cell_angle_alpha 102.178(3)
_cell_angle_beta 94.3240(10)
_cell_angle_gamma 90.0830(10)
_cell_formula_units_Z 1
_cell_length_a 5.01830(10)
_cell_length_b 5.7002(5)
_cell_length_c 13.5102(9)
_cell_measurement_reflns_used 1806
_cell_measurement_temperature 299(2)
_cell_measurement_theta_max 28.00
_cell_measurement_theta_min 3.09
_cell_volume 376.63(4)
_computing_cell_refinement 'SAINT-Plus (Bruker, 2001)'
_computing_data_collection 'SMART (Bruker, 2001)'
_computing_data_reduction SAINT-Plus
_computing_molecular_graphics 'PLATON (Spek, 2003)'
_computing_publication_material PLATON
_computing_structure_refinement 'SHELXL97 (Sheldrick, 1997)'
_computing_structure_solution 'SHELXS97 (Sheldrick, 1997)'
_diffrn_ambient_temperature 299(2)
_diffrn_measured_fraction_theta_full 0.993
_diffrn_measured_fraction_theta_max 0.993
_diffrn_measurement_device_type 'Bruker SMART APEX CCD area-detector'
_diffrn_measurement_method '\f and \w'
_diffrn_radiation_monochromator graphite
_diffrn_radiation_source 'fine-focus sealed tube'
_diffrn_radiation_type MoK\a
_diffrn_radiation_wavelength 0.71073
_diffrn_reflns_av_R_equivalents 0.0257
_diffrn_reflns_av_sigmaI/netI 0.0273
_diffrn_reflns_limit_h_max 6
_diffrn_reflns_limit_h_min -6
_diffrn_reflns_limit_k_max 7
_diffrn_reflns_limit_k_min -7
_diffrn_reflns_limit_l_max 16
_diffrn_reflns_limit_l_min -16
_diffrn_reflns_number 3247
_diffrn_reflns_theta_full 25.99
_diffrn_reflns_theta_max 25.99
_diffrn_reflns_theta_min 1.55
_diffrn_standards_number 0
_exptl_absorpt_coefficient_mu 0.104
_exptl_absorpt_correction_type none
_exptl_crystal_colour colourless
_exptl_crystal_density_diffrn 1.350
_exptl_crystal_density_method 'not measured'
_exptl_crystal_description Plate
_exptl_crystal_F_000 162
_exptl_crystal_size_max 0.30
_exptl_crystal_size_mid 0.20
_exptl_crystal_size_min 0.06
_refine_diff_density_max 0.270
_refine_diff_density_min -0.226
_refine_ls_extinction_method none
_refine_ls_goodness_of_fit_ref 1.041
_refine_ls_hydrogen_treatment mixed
_refine_ls_matrix_type full
_refine_ls_number_parameters 104
_refine_ls_number_reflns 1472
_refine_ls_number_restraints 0
_refine_ls_restrained_S_all 1.041
_refine_ls_R_factor_all 0.0545
_refine_ls_R_factor_gt 0.0490
_refine_ls_shift/su_max 0.001
_refine_ls_shift/su_mean 0.000
_refine_ls_structure_factor_coef Fsqd
_refine_ls_weighting_details 'calc w = 1/[\s^2^(Fo^2^)+(0.1042P)^2^+0.0476P] where P=(Fo^2^+2Fc^2^)/3'
_refine_ls_weighting_scheme calc
_refine_ls_wR_factor_gt 0.1528
_refine_ls_wR_factor_ref 0.1598
_reflns_number_gt 1255
_reflns_number_total 1472
_reflns_threshold_expression I>2\s(I)
_cod_data_source_file ci2272.cif
_cod_data_source_block I
_cod_depositor_comments
;
The following automatic conversions were performed:
'_symmetry_cell_setting' value 'Triclinic' changed to 'triclinic'
according to '/home/saulius/struct/CIF-dictionaries/cif_core.dic'
dictionary named 'cif_core.dic' version 2.4.1 from 2010-06-29.

Automatic conversion script
Id: cif_fix_enum 1527 2010-12-29 10:47:43Z saulius 

The following automatic conversions were performed:

'_symmetry_cell_setting' value 'Triclinic' changed to 'triclinic'
according to /home/saulius/struct/CIF-dictionaries/cif_core.dic
dictionary named 'cif_core.dic' version 2.4.1 from 2010-06-29.

Automatic conversion script
Id: cif_fix_values 1715 2011-07-08 13:25:40Z adriana 
;
_cod_database_code 2212506
_cod_database_fobs_code 2212506

loop_
_symmetry_equiv_pos_as_xyz
'x, y, z'
'-x, -y, -z'

loop_
_atom_site_type_symbol
_atom_site_label
_atom_site_fract_x
_atom_site_fract_y
_atom_site_fract_z
_atom_site_U_iso_or_equiv
_atom_site_adp_type
_atom_site_calc_flag
_atom_site_refinement_flags
_atom_site_occupancy
O O1 0.8962(2) 0.5683(2) 0.29525(10) 0.0582(4) Uani d . 1
H H1A 1.012(5) 0.525(4) 0.2554(18) 0.084(7) Uiso d . 1
O O2 1.2226(2) 0.2849(2) 0.18678(9) 0.0632(4) Uani d . 1
O O3 1.2792(2) -0.0803(2) 0.22246(9) 0.0628(4) Uani d . 1
C C1 0.5151(3) 0.6430(3) 0.42980(11) 0.0451(4) Uani d . 1
H H1B 0.5245 0.7401 0.3828 0.054 Uiso calc R 1
C C2 0.6762(3) 0.4426(2) 0.42307(10) 0.0401(4) Uani d . 1
C C3 0.6587(3) 0.3008(3) 0.49447(11) 0.0456(4) Uani d . 1
H H3 0.7654 0.1665 0.4912 0.055 Uiso calc R 1
C C4 0.8634(3) 0.3866(3) 0.34175(11) 0.0423(4) Uani d . 1
C C5 0.9908(3) 0.1773(3) 0.31692(12) 0.0482(4) Uani d . 1
H H5 0.9626 0.0565 0.3519 0.058 Uiso calc R 1
C C6 1.1707(3) 0.1375(3) 0.23666(12) 0.0497(4) Uani d . 1
C C7 1.4520(4) -0.1459(4) 0.13951(14) 0.0657(5) Uani d . 1
H H7A 1.5750 -0.2679 0.1537 0.079 Uiso calc R 1
H H7B 1.5561 -0.0065 0.1338 0.079 Uiso calc R 1
C C8 1.2924(5) -0.2379(4) 0.04322(16) 0.0848(7) Uani d . 1
H H8A 1.4092 -0.2803 -0.0106 0.127 Uiso calc R 1
H H8B 1.1724 -0.1163 0.0288 0.127 Uiso calc R 1
H H8C 1.1914 -0.3772 0.0486 0.127 Uiso calc R 1

loop_
_atom_site_aniso_label
_atom_site_aniso_U_11
_atom_site_aniso_U_22
_atom_site_aniso_U_33
_atom_site_aniso_U_12
_atom_site_aniso_U_13
_atom_site_aniso_U_23
O1 0.0675(8) 0.0494(7) 0.0689(8) 0.0123(5) 0.0246(6) 0.0310(6)
O2 0.0780(8) 0.0563(8) 0.0646(8) 0.0097(6) 0.0272(6) 0.0261(6)
O3 0.0774(8) 0.0546(8) 0.0642(8) 0.0207(6) 0.0279(6) 0.0223(6)
C1 0.0518(8) 0.0383(8) 0.0500(8) 0.0017(6) 0.0071(6) 0.0193(6)
C2 0.0416(7) 0.0351(8) 0.0444(8) -0.0035(6) 0.0025(6) 0.0104(6)
C3 0.0496(8) 0.0364(8) 0.0542(8) 0.0068(6) 0.0081(6) 0.0162(6)
C4 0.0433(7) 0.0394(8) 0.0466(8) -0.0031(6) 0.0024(6) 0.0149(6)
C5 0.0573(9) 0.0397(8) 0.0513(9) 0.0016(6) 0.0133(7) 0.0150(7)
C6 0.0555(9) 0.0456(9) 0.0513(9) 0.0034(7) 0.0085(7) 0.0158(7)
C7 0.0719(11) 0.0685(12) 0.0625(11) 0.0236(9) 0.0221(9) 0.0211(9)
C8 0.0980(16) 0.0827(15) 0.0722(13) 0.0187(12) 0.0102(11) 0.0115(11)

loop_
_atom_type_symbol
_atom_type_description
_atom_type_scat_dispersion_real
_atom_type_scat_dispersion_imag
_atom_type_scat_source
C C 0.0033 0.0016 'International Tables Vol C Tables 4.2.6.8 and 6.1.1.4'
H H 0.0000 0.0000 'International Tables Vol C Tables 4.2.6.8 and 6.1.1.4'
O O 0.0106 0.0060 'International Tables Vol C Tables 4.2.6.8 and 6.1.1.4'

loop_
_geom_angle_atom_site_label_1
_geom_angle_atom_site_label_2
_geom_angle_atom_site_label_3
_geom_angle_site_symmetry_1
_geom_angle
C4 O1 H1A . 105.6(17)
C6 O3 C7 . 117.62(13)
C3 C1 C2 2_666 120.72(13)
C3 C1 H1B 2_666 119.6
C2 C1 H1B . 119.6
C3 C2 C1 . 118.47(14)
C3 C2 C4 . 121.63(14)
C1 C2 C4 . 119.89(13)
C1 C3 C2 2_666 120.81(14)
C1 C3 H3 2_666 119.6
C2 C3 H3 . 119.6
O1 C4 C5 . 122.69(14)
O1 C4 C2 . 112.84(13)
C5 C4 C2 . 124.47(14)
C4 C5 C6 . 120.95(15)
C4 C5 H5 . 119.5
C6 C5 H5 . 119.5
O2 C6 O3 . 122.71(15)
O2 C6 C5 . 124.55(15)
O3 C6 C5 . 112.74(13)
O3 C7 C8 . 110.53(16)
O3 C7 H7A . 109.5
C8 C7 H7A . 109.5
O3 C7 H7B . 109.5
C8 C7 H7B . 109.5
H7A C7 H7B . 108.1
C7 C8 H8A . 109.5
C7 C8 H8B . 109.5
H8A C8 H8B . 109.5
C7 C8 H8C . 109.5
H8A C8 H8C . 109.5
H8B C8 H8C . 109.5

loop_
_geom_bond_atom_site_label_1
_geom_bond_atom_site_label_2
_geom_bond_site_symmetry_2
_geom_bond_distance
_geom_bond_publ_flag
O1 C4 . 1.3358(18) yes
O1 H1A . 0.82(3) ?
O2 C6 . 1.2218(19) ?
O3 C6 . 1.339(2) yes
O3 C7 . 1.455(2) ?
C1 C3 2_666 1.381(2) ?
C1 C2 . 1.392(2) ?
C1 H1B . 0.93 ?
C2 C3 . 1.390(2) ?
C2 C4 . 1.483(2) yes
C3 C1 2_666 1.381(2) ?
C3 H3 . 0.93 ?
C4 C5 . 1.346(2) yes
C5 C6 . 1.445(2) yes
C5 H5 . 0.93 ?
C7 C8 . 1.471(3) ?
C7 H7A . 0.97 ?
C7 H7B . 0.97 ?
C8 H8A . 0.96 ?
C8 H8B . 0.96 ?
C8 H8C . 0.96 ?

loop_
_geom_hbond_atom_site_label_D
_geom_hbond_atom_site_label_H
_geom_hbond_atom_site_label_A
_geom_hbond_distance_DH
_geom_hbond_distance_HA
_geom_hbond_distance_DA
_geom_hbond_angle_DHA
O1 H1A O2 0.82(3) 1.87(3) 2.6098(16) 149(2)

loop_
_geom_torsion_atom_site_label_1
_geom_torsion_atom_site_label_2
_geom_torsion_atom_site_label_3
_geom_torsion_atom_site_label_4
_geom_torsion_site_symmetry_1
_geom_torsion_site_symmetry_4
_geom_torsion
C3 C1 C2 C3 2_666 . -0.2(2)
C3 C1 C2 C4 2_666 . -179.44(12)
C1 C2 C3 C1 . 2_666 0.2(2)
C4 C2 C3 C1 . 2_666 179.43(12)
C3 C2 C4 O1 . . -165.88(13)
C1 C2 C4 O1 . . 13.36(19)
C3 C2 C4 C5 . . 13.5(2)
C1 C2 C4 C5 . . -167.30(14)
O1 C4 C5 C6 . . -0.6(2)
C2 C4 C5 C6 . . -179.85(12)
C7 O3 C6 O2 . . -4.0(3)
C7 O3 C6 C5 . . 176.49(13)
C4 C5 C6 O2 . . 0.5(3)
C4 C5 C6 O3 . . -179.98(14)
C6 O3 C7 C8 . . -83.8(2)
